data_2232951
loop_
_publ_author_name
'\"Ozel G\"uven, \"Ozden'
'Bayraktar, Meral'
'Coles, Simon J.'
'H\"okelek, Tuncer'

_publ_section_title
;
 1-[2-(2,5-Dichlorobenzyloxy)-2-phenylethyl]-1<i>H</i>-benzotriazole
;
_journal_coeditor_code SU2333
_journal_issue 12
_journal_name_full 'Acta Crystallographica Section E'
_journal_page_first o3177
_journal_page_last o3178
_journal_paper_doi 10.1107/S1600536811044783
_journal_volume 67
_journal_year 2011
_chemical_formula_iupac 'C21 H17 Cl2 N3 O'
_chemical_formula_moiety 'C21 H17 Cl2 N3 O'
_chemical_formula_sum 'C21 H17 Cl2 N3 O'
_chemical_formula_weight 398.28
_chemical_name_systematic
;
1-[2-(2,5-Dichlorobenzyloxy)-2-phenylethyl]-1<i>H</i>-benzotriazole
;
_space_group_IT_number 2
_symmetry_cell_setting triclinic
_symmetry_space_group_name_Hall '-P 1'
_symmetry_space_group_name_H-M 'P -1'
_atom_sites_solution_hydrogens geom
_atom_sites_solution_primary direct
_atom_sites_solution_secondary difmap
_audit_creation_method SHELXL-97
_cell_angle_alpha 105.840(3)
_cell_angle_beta 104.453(3)
_cell_angle_gamma 99.713(2)
_cell_formula_units_Z 2
_cell_length_a 8.6970(3)
_cell_length_b 8.8385(3)
_cell_length_c 13.3918(4)
_cell_measurement_reflns_used 14295
_cell_measurement_temperature 120(2)
_cell_measurement_theta_max 27.48
_cell_measurement_theta_min 2.91
_cell_volume 927.47(6)
_computing_cell_refinement 'DENZO (Otwinowski & Minor, 1997) and COLLECT (Nonius, 1998)'
_computing_data_collection 'COLLECT (Nonius, 1998)'
_computing_data_reduction 'DENZO (Otwinowski & Minor, 1997) and COLLECT (Nonius, 1998)'
_computing_molecular_graphics 'ORTEP-3 for Windows (Farrugia, 1997)'
_computing_publication_material 'WinGX (Farrugia, 1999) and PLATON (Spek, 2009)'
_computing_structure_refinement 'SHELXL97 (Sheldrick, 2008)'
_computing_structure_solution 'SHELXS97 (Sheldrick, 2008)'
_diffrn_ambient_temperature 120(2)
_diffrn_measured_fraction_theta_full 0.994
_diffrn_measured_fraction_theta_max 0.994
_diffrn_measurement_device_type 'Bruker--Nonius KappaCCD'
_diffrn_measurement_method '\f and \w scans'
_diffrn_radiation_monochromator graphite
_diffrn_radiation_source 'fine-focus sealed tube'
_diffrn_radiation_type MoK\a
_diffrn_radiation_wavelength 0.71073
_diffrn_reflns_av_R_equivalents 0.0550
_diffrn_reflns_av_sigmaI/netI 0.0515
_diffrn_reflns_limit_h_max 11
_diffrn_reflns_limit_h_min -11
_diffrn_reflns_limit_k_max 11
_diffrn_reflns_limit_k_min -11
_diffrn_reflns_limit_l_max 16
_diffrn_reflns_limit_l_min -17
_diffrn_reflns_number 21356
_diffrn_reflns_theta_full 27.56
_diffrn_reflns_theta_max 27.56
_diffrn_reflns_theta_min 3.04
_exptl_absorpt_coefficient_mu 0.366
_exptl_absorpt_correction_T_max 0.9713
_exptl_absorpt_correction_T_min 0.9303
_exptl_absorpt_correction_type multi-scan
_exptl_absorpt_process_details '(SADABS; Sheldrick, 2007)'
_exptl_crystal_colour colorless
_exptl_crystal_density_diffrn 1.426
_exptl_crystal_density_method 'not measured'
_exptl_crystal_description block
_exptl_crystal_F_000 412
_exptl_crystal_size_max 0.20
_exptl_crystal_size_mid 0.13
_exptl_crystal_size_min 0.08
_refine_diff_density_max 0.470
_refine_diff_density_min -0.500
_refine_ls_extinction_method none
_refine_ls_goodness_of_fit_ref 1.115
_refine_ls_hydrogen_treatment constr
_refine_ls_matrix_type full
_refine_ls_number_parameters 244
_refine_ls_number_reflns 4271
_refine_ls_number_restraints 0
_refine_ls_restrained_S_all 1.115
_refine_ls_R_factor_all 0.0615
_refine_ls_R_factor_gt 0.0433
_refine_ls_shift/su_max 0.001
_refine_ls_shift/su_mean 0.000
_refine_ls_structure_factor_coef Fsqd
_refine_ls_weighting_details 'calc w=1/[\s^2^(Fo^2^)+(0.0596P)^2^+0.2097P] where P=(Fo^2^+2Fc^2^)/3'
_refine_ls_weighting_scheme calc
_refine_ls_wR_factor_gt 0.1119
_refine_ls_wR_factor_ref 0.1199
_reflns_number_gt 3391
_reflns_number_total 4271
_reflns_threshold_expression I>2\s(I)
_cod_data_source_file su2333.cif
_cod_data_source_block I
_cod_database_code 2232951
_cod_database_fobs_code 2232951

loop_
_symmetry_equiv_pos_as_xyz
'x, y, z'
'-x, -y, -z'

loop_
_atom_site_type_symbol
_atom_site_label
_atom_site_fract_x
_atom_site_fract_y
_atom_site_fract_z
_atom_site_U_iso_or_equiv
_atom_site_adp_type
_atom_site_calc_flag
_atom_site_refinement_flags
_atom_site_occupancy
_atom_site_symmetry_multiplicity
Cl Cl1 1.14499(5) 0.89780(6) 0.93114(4) 0.02094(14) Uani d . 1 1
Cl Cl2 0.71261(6) 0.46919(6) 1.10951(4) 0.02373(14) Uani d . 1 1
O O1 0.61227(15) 0.66913(16) 0.77690(10) 0.0196(3) Uani d . 1 1
N N1 0.25973(19) 0.61345(19) 0.54291(12) 0.0178(3) Uani d . 1 1
N N2 0.2767(2) 0.5667(2) 0.44128(12) 0.0224(4) Uani d . 1 1
N N3 0.1660(2) 0.6091(2) 0.37527(12) 0.0229(4) Uani d . 1 1
C C1 0.5343(2) 0.7104(2) 0.68405(14) 0.0164(4) Uani d . 1 1
H H1 0.5981 0.6965 0.6329 0.020 Uiso calc R 1 1
C C2 0.5167(2) 0.8836(2) 0.71551(14) 0.0171(4) Uani d . 1 1
C C3 0.5459(2) 0.9801(2) 0.65228(15) 0.0224(4) Uani d . 1 1
H H3 0.5803 0.9394 0.5922 0.027 Uiso calc R 1 1
C C4 0.5241(3) 1.1372(3) 0.67827(18) 0.0297(5) Uani d . 1 1
H H4 0.5451 1.2016 0.6362 0.036 Uiso calc R 1 1
C C5 0.4709(2) 1.1970(3) 0.76725(18) 0.0307(5) Uani d . 1 1
H H5 0.4540 1.3009 0.7841 0.037 Uiso calc R 1 1
C C6 0.4431(2) 1.1023(3) 0.83084(17) 0.0304(5) Uani d . 1 1
H H6 0.4084 1.1432 0.8908 0.036 Uiso calc R 1 1
C C7 0.4665(2) 0.9469(2) 0.80589(15) 0.0230(4) Uani d . 1 1
H H7 0.4486 0.8844 0.8496 0.028 Uiso calc R 1 1
C C8 0.3692(2) 0.5830(2) 0.63280(14) 0.0200(4) Uani d . 1 1
H H8A 0.3884 0.4765 0.6063 0.024 Uiso calc R 1 1
H H8B 0.3164 0.5821 0.6885 0.024 Uiso calc R 1 1
C C9 0.1356(2) 0.6899(2) 0.54283(14) 0.0172(4) Uani d . 1 1
C C10 0.0700(2) 0.7613(2) 0.62427(15) 0.0214(4) Uani d . 1 1
H H10 0.1098 0.7626 0.6958 0.026 Uiso calc R 1 1
C C11 -0.0566(2) 0.8293(3) 0.59197(16) 0.0244(4) Uani d . 1 1
H H11 -0.1025 0.8795 0.6436 0.029 Uiso calc R 1 1
C C12 -0.1196(2) 0.8254(2) 0.48260(16) 0.0238(4) Uani d . 1 1
H H12 -0.2064 0.8717 0.4643 0.029 Uiso calc R 1 1
C C13 -0.0554(2) 0.7549(2) 0.40323(15) 0.0220(4) Uani d . 1 1
H H13 -0.0968 0.7527 0.3316 0.026 Uiso calc R 1 1
C C14 0.0754(2) 0.6861(2) 0.43453(14) 0.0179(4) Uani d . 1 1
C C15 0.7840(2) 0.7424(2) 0.81794(14) 0.0184(4) Uani d . 1 1
H H15A 0.8037 0.8585 0.8309 0.022 Uiso calc R 1 1
H H15B 0.8360 0.6971 0.7646 0.022 Uiso calc R 1 1
C C16 0.8562(2) 0.7120(2) 0.92259(14) 0.0157(4) Uani d . 1 1
C C17 1.0225(2) 0.7779(2) 0.98111(14) 0.0159(4) Uani d . 1 1
C C18 1.0947(2) 0.7531(2) 1.07830(14) 0.0190(4) Uani d . 1 1
H H18 1.2057 0.7998 1.1157 0.023 Uiso calc R 1 1
C C19 1.0001(2) 0.6582(2) 1.11903(14) 0.0197(4) Uani d . 1 1
H H19 1.0464 0.6388 1.1834 0.024 Uiso calc R 1 1
C C20 0.8346(2) 0.5930(2) 1.06155(14) 0.0176(4) Uani d . 1 1
C C21 0.7616(2) 0.6186(2) 0.96475(14) 0.0173(4) Uani d . 1 1
H H21 0.6501 0.5735 0.9284 0.021 Uiso calc R 1 1

loop_
_atom_site_aniso_label
_atom_site_aniso_U_11
_atom_site_aniso_U_22
_atom_site_aniso_U_33
_atom_site_aniso_U_12
_atom_site_aniso_U_13
_atom_site_aniso_U_23
Cl1 0.0188(2) 0.0214(3) 0.0219(2) 0.00319(19) 0.00663(19) 0.00705(19)
Cl2 0.0264(3) 0.0283(3) 0.0226(2) 0.0087(2) 0.0116(2) 0.0132(2)
O1 0.0155(7) 0.0245(7) 0.0166(6) 0.0027(5) -0.0012(5) 0.0103(5)
N1 0.0169(8) 0.0191(8) 0.0136(7) 0.0020(6) 0.0000(6) 0.0053(6)
N2 0.0253(9) 0.0251(9) 0.0137(7) 0.0057(7) 0.0029(7) 0.0050(7)
N3 0.0253(9) 0.0257(9) 0.0157(7) 0.0075(7) 0.0026(7) 0.0066(7)
C1 0.0153(9) 0.0209(9) 0.0124(8) 0.0048(7) 0.0015(7) 0.0070(7)
C2 0.0088(8) 0.0200(9) 0.0168(8) 0.0013(7) -0.0019(7) 0.0042(7)
C3 0.0172(10) 0.0272(11) 0.0205(9) 0.0043(8) 0.0015(8) 0.0094(8)
C4 0.0226(11) 0.0273(11) 0.0355(12) 0.0043(9) -0.0021(9) 0.0160(9)
C5 0.0179(10) 0.0170(10) 0.0434(12) 0.0060(8) -0.0049(9) 0.0007(9)
C6 0.0184(10) 0.0312(12) 0.0318(11) 0.0041(9) 0.0057(9) -0.0014(9)
C7 0.0178(10) 0.0261(11) 0.0200(9) 0.0016(8) 0.0044(8) 0.0033(8)
C8 0.0198(10) 0.0202(10) 0.0157(8) 0.0025(8) -0.0020(7) 0.0074(7)
C9 0.0144(9) 0.0175(9) 0.0155(8) -0.0013(7) -0.0001(7) 0.0065(7)
C10 0.0186(10) 0.0256(10) 0.0177(9) 0.0013(8) 0.0046(8) 0.0074(8)
C11 0.0214(10) 0.0270(11) 0.0240(10) 0.0037(8) 0.0086(8) 0.0072(8)
C12 0.0165(10) 0.0230(10) 0.0291(10) 0.0025(8) 0.0026(8) 0.0101(8)
C13 0.0218(10) 0.0204(10) 0.0194(9) 0.0005(8) 0.0000(8) 0.0086(8)
C14 0.0180(9) 0.0166(9) 0.0143(8) -0.0011(7) 0.0005(7) 0.0049(7)
C15 0.0169(9) 0.0193(10) 0.0159(8) 0.0033(8) 0.0010(7) 0.0055(7)
C16 0.0169(9) 0.0148(9) 0.0132(8) 0.0068(7) 0.0029(7) 0.0013(7)
C17 0.0157(9) 0.0156(9) 0.0184(8) 0.0064(7) 0.0070(7) 0.0056(7)
C18 0.0132(9) 0.0241(10) 0.0155(8) 0.0065(8) 0.0003(7) 0.0024(7)
C19 0.0210(10) 0.0270(10) 0.0135(8) 0.0124(8) 0.0050(7) 0.0072(8)
C20 0.0188(9) 0.0200(9) 0.0162(8) 0.0069(8) 0.0079(7) 0.0060(7)
C21 0.0142(9) 0.0188(9) 0.0158(8) 0.0052(7) 0.0018(7) 0.0032(7)

loop_
_atom_type_symbol
_atom_type_description
_atom_type_scat_dispersion_real
_atom_type_scat_dispersion_imag
_atom_type_scat_source
C C 0.0033 0.0016 'International Tables Vol C Tables 4.2.6.8 and 6.1.1.4'
H H 0.0000 0.0000 'International Tables Vol C Tables 4.2.6.8 and 6.1.1.4'
Cl Cl 0.1484 0.1585 'International Tables Vol C Tables 4.2.6.8 and 6.1.1.4'
N N 0.0061 0.0033 'International Tables Vol C Tables 4.2.6.8 and 6.1.1.4'
O O 0.0106 0.0060 'International Tables Vol C Tables 4.2.6.8 and 6.1.1.4'

loop_
_geom_angle_atom_site_label_1
_geom_angle_atom_site_label_2
_geom_angle_atom_site_label_3
_geom_angle
C15 O1 C1 111.82(13)
N2 N1 C8 120.18(15)
N2 N1 C9 110.27(14)
C9 N1 C8 129.53(15)
N3 N2 N1 108.69(15)
N2 N3 C14 108.37(15)
O1 C1 C2 112.30(14)
O1 C1 C8 103.20(14)
O1 C1 H1 109.3
C2 C1 C8 113.11(15)
C2 C1 H1 109.3
C8 C1 H1 109.3
C3 C2 C1 120.21(16)
C3 C2 C7 119.01(18)
C7 C2 C1 120.75(16)
C2 C3 C4 120.57(19)
C2 C3 H3 119.7
C4 C3 H3 119.7
C3 C4 H4 120.2
C5 C4 C3 119.61(19)
C5 C4 H4 120.2
C4 C5 H5 120.0
C6 C5 C4 120.05(19)
C6 C5 H5 120.0
C5 C6 C7 120.41(19)
C5 C6 H6 119.8
C7 C6 H6 119.8
C2 C7 H7 119.8
C6 C7 C2 120.33(19)
C6 C7 H7 119.8
N1 C8 C1 112.73(15)
N1 C8 H8A 109.0
N1 C8 H8B 109.0
C1 C8 H8A 109.0
C1 C8 H8B 109.0
H8A C8 H8B 107.8
N1 C9 C10 133.25(16)
N1 C9 C14 104.33(16)
C14 C9 C10 122.42(18)
C9 C10 H10 122.0
C11 C10 C9 115.98(17)
C11 C10 H10 122.0
C10 C11 C12 122.25(19)
C10 C11 H11 118.9
C12 C11 H11 118.9
C11 C12 H12 119.2
C13 C12 C11 121.54(19)
C13 C12 H12 119.2
C12 C13 C14 117.29(17)
C12 C13 H13 121.4
C14 C13 H13 121.4
N3 C14 C9 108.34(16)
N3 C14 C13 131.14(17)
C9 C14 C13 120.51(17)
O1 C15 C16 109.65(14)
O1 C15 H15A 109.7
O1 C15 H15B 109.7
C16 C15 H15A 109.7
C16 C15 H15B 109.7
H15A C15 H15B 108.2
C17 C16 C15 120.42(16)
C21 C16 C15 121.89(16)
C21 C16 C17 117.70(16)
C16 C17 Cl1 118.97(14)
C18 C17 Cl1 118.58(14)
C18 C17 C16 122.45(17)
C17 C18 H18 120.3
C19 C18 C17 119.48(17)
C19 C18 H18 120.3
C18 C19 C20 118.36(16)
C18 C19 H19 120.8
C20 C19 H19 120.8
C19 C20 Cl2 119.43(14)
C19 C20 C21 122.33(17)
C21 C20 Cl2 118.22(14)
C16 C21 H21 120.2
C20 C21 C16 119.67(17)
C20 C21 H21 120.2

loop_
_geom_bond_atom_site_label_1
_geom_bond_atom_site_label_2
_geom_bond_distance
Cl1 C17 1.7518(19)
Cl2 C20 1.7514(19)
O1 C1 1.432(2)
O1 C15 1.422(2)
N1 N2 1.363(2)
N1 C8 1.456(2)
N1 C9 1.366(2)
N3 N2 1.314(2)
N3 C14 1.383(2)
C1 C8 1.530(3)
C1 H1 0.9800
C2 C1 1.517(3)
C2 C3 1.392(3)
C2 C7 1.395(3)
C3 C4 1.395(3)
C3 H3 0.9300
C4 H4 0.9300
C5 C4 1.388(3)
C5 H5 0.9300
C6 C5 1.381(3)
C6 H6 0.9300
C7 C6 1.385(3)
C7 H7 0.9300
C8 H8A 0.9700
C8 H8B 0.9700
C9 C10 1.404(3)
C10 C11 1.374(3)
C10 H10 0.9300
C11 H11 0.9300
C12 C11 1.418(3)
C12 H12 0.9300
C13 C12 1.372(3)
C13 C14 1.405(3)
C13 H13 0.9300
C14 C9 1.403(2)
C15 H15A 0.9700
C15 H15B 0.9700
C16 C15 1.501(2)
C16 C17 1.395(3)
C18 C17 1.390(3)
C18 H18 0.9300
C19 C18 1.385(3)
C19 C20 1.386(3)
C19 H19 0.9300
C21 C16 1.391(3)
C21 C20 1.390(2)
C21 H21 0.9300

loop_
_geom_hbond_atom_site_label_D
_geom_hbond_atom_site_label_H
_geom_hbond_atom_site_label_A
_geom_hbond_site_symmetry_A
_geom_hbond_distance_DH
_geom_hbond_distance_HA
_geom_hbond_distance_DA
_geom_hbond_angle_DHA
_geom_hbond_publ_flag
C19 H19 N3 1_656 0.93 2.62 3.549(2) 174 yes
C18 H18 Cg1 2_555 0.93 2.69 3.605(2) 168 yes

loop_
_geom_torsion_atom_site_label_1
_geom_torsion_atom_site_label_2
_geom_torsion_atom_site_label_3
_geom_torsion_atom_site_label_4
_geom_torsion
C15 O1 C1 C2 -74.67(18)
C15 O1 C1 C8 163.19(14)
C1 O1 C15 C16 173.24(14)
C8 N1 N2 N3 -179.18(16)
C9 N1 N2 N3 -0.7(2)
N2 N1 C8 C1 81.4(2)
C9 N1 C8 C1 -96.7(2)
N2 N1 C9 C10 -179.3(2)
N2 N1 C9 C14 0.61(19)
C8 N1 C9 C10 -1.0(3)
C8 N1 C9 C14 178.92(17)
C14 N3 N2 N1 0.5(2)
N2 N3 C14 C9 -0.1(2)
N2 N3 C14 C13 179.59(19)
O1 C1 C8 N1 173.19(14)
C2 C1 C8 N1 51.6(2)
C3 C2 C1 O1 139.00(17)
C3 C2 C1 C8 -104.68(19)
C7 C2 C1 O1 -43.0(2)
C7 C2 C1 C8 73.4(2)
C1 C2 C3 C4 177.58(17)
C7 C2 C3 C4 -0.5(3)
C1 C2 C7 C6 -176.83(17)
C3 C2 C7 C6 1.2(3)
C2 C3 C4 C5 -0.8(3)
C6 C5 C4 C3 1.3(3)
C7 C6 C5 C4 -0.6(3)
C2 C7 C6 C5 -0.7(3)
N1 C9 C10 C11 179.31(19)
C14 C9 C10 C11 -0.6(3)
C9 C10 C11 C12 1.1(3)
C13 C12 C11 C10 -0.9(3)
C14 C13 C12 C11 0.1(3)
C12 C13 C14 N3 -179.28(19)
C12 C13 C14 C9 0.4(3)
N3 C14 C9 N1 -0.3(2)
N3 C14 C9 C10 179.59(17)
C13 C14 C9 N1 179.96(17)
C13 C14 C9 C10 -0.1(3)
C17 C16 C15 O1 -177.33(15)
C21 C16 C15 O1 2.6(2)
C15 C16 C17 Cl1 0.5(2)
C15 C16 C17 C18 179.99(17)
C21 C16 C17 Cl1 -179.40(13)
C21 C16 C17 C18 0.1(3)
C19 C18 C17 Cl1 -179.81(14)
C19 C18 C17 C16 0.7(3)
C20 C19 C18 C17 -1.0(3)
C18 C19 C20 Cl2 178.73(14)
C18 C19 C20 C21 0.5(3)
C20 C21 C16 C15 179.49(16)
C20 C21 C16 C17 -0.6(3)
C16 C21 C20 Cl2 -177.96(13)
C16 C21 C20 C19 0.3(3)
